data_7059812
loop_
_publ_author_name
'Topi\'c, Edi'
'Landripet, Ivana'
'Duguin, Ma\"elle'
'Pisk, Jana'
'\/Dilovi\'c, Ivica'
'Vrdoljak, Vi\<snja'
'Rub\<ci\'c, Mirta'

_publ_section_title
;
 Coordinating and supramolecular prospects of unsymmetrically substituted
 carbohydrazides
;
_journal_issue 31
_journal_name_full 'New Journal of Chemistry'
_journal_page_first 13357
_journal_page_last 13367
_journal_paper_doi 10.1039/D0NJ03106B
_journal_volume 44
_journal_year 2020
_chemical_formula_moiety 'Mo6 O19, 2(C18 H16 N5 O2)'
_chemical_formula_sum 'C36 H32 Mo6 N10 O23'
_chemical_formula_weight 1548.35
_chemical_name_systematic
'bis[2-(4-pyridinium)-2'-(2-hydroxynaphthyl)-(carbonylbis(hydrazin-2-yl-1-ylidenemethylylidene)] hexamolybdate'
_space_group_crystal_system monoclinic
_space_group_IT_number 14
_space_group_name_Hall '-P 2ybc'
_space_group_name_H-M_alt 'P 1 21/c 1'
_atom_sites_solution_hydrogens mixed
_atom_sites_solution_primary dual
_audit_creation_date 2019-12-09
_audit_creation_method
;
Olex2 1.2
(compiled 2018.05.29 svn.r3508 for OlexSys, GUI svn.r5506)
;
_audit_update_record
;
2020-02-27 deposited with the CCDC.	2020-07-20 downloaded from the CCDC.
;
_cell_angle_alpha 90
_cell_angle_beta 105.236(4)
_cell_angle_gamma 90
_cell_formula_units_Z 2
_cell_length_a 9.3887(3)
_cell_length_b 17.2816(5)
_cell_length_c 14.7114(6)
_cell_measurement_reflns_used 8825
_cell_measurement_temperature 298
_cell_measurement_theta_max 29.9290
_cell_measurement_theta_min 4.4320
_cell_volume 2303.05(14)
_computing_cell_refinement
;
CrysAlisPro, Agilent Technologies,
Version 1.171.37.35 (release 13-08-2014 CrysAlis171 .NET)
(compiled Aug 13 2014,18:06:01)
;
_computing_data_collection
;
CrysAlisPro, Agilent Technologies,
Version 1.171.37.35 (release 13-08-2014 CrysAlis171 .NET)
(compiled Aug 13 2014,18:06:01)
;
_computing_data_reduction
;
CrysAlisPro, Agilent Technologies,
Version 1.171.37.35 (release 13-08-2014 CrysAlis171 .NET)
(compiled Aug 13 2014,18:06:01)
;
_computing_molecular_graphics 'Olex2 (Dolomanov et al., 2009)'
_computing_publication_material 'Olex2 (Dolomanov et al., 2009)'
_computing_structure_refinement 'ShelXL (Sheldrick, 2015)'
_computing_structure_solution 'ShelXT (Sheldrick, 2015)'
_diffrn_ambient_temperature 298
_diffrn_detector 'CCD plate'
_diffrn_detector_area_resol_mean 16.3426
_diffrn_detector_type Sapphire3
_diffrn_measured_fraction_theta_full 0.996
_diffrn_measured_fraction_theta_max 0.912
_diffrn_measurement_details
;
#__ type_ start__ end____ width___ exp.time_
  1 omega   -3.00   89.00   1.0000   22.5000
omega____ theta____ kappa____ phi______ frames
    -       22.3432   77.0000   30.0000 92

#__ type_ start__ end____ width___ exp.time_
  2 omega   -3.00   89.00   1.0000   22.5000
omega____ theta____ kappa____ phi______ frames
    -       22.3432   77.0000  150.0000 92

#__ type_ start__ end____ width___ exp.time_
  3 omega  -12.00   68.00   1.0000   22.5000
omega____ theta____ kappa____ phi______ frames
    -       22.3432 -114.0000  -25.0000 80

#__ type_ start__ end____ width___ exp.time_
  4 omega  -43.00   37.00   1.0000   22.5000
omega____ theta____ kappa____ phi______ frames
    -       22.3432  -57.0000    0.0000 80

#__ type_ start__ end____ width___ exp.time_
  5 omega  -25.00   59.00   1.0000   22.5000
omega____ theta____ kappa____ phi______ frames
    -       22.3432  -99.0000   90.0000 84

#__ type_ start__ end____ width___ exp.time_
  6 omega  -47.00   92.00   1.0000   22.5000
omega____ theta____ kappa____ phi______ frames
    -       22.3432    0.0000   60.0000 139

#__ type_ start__ end____ width___ exp.time_
  7 omega    7.00   88.00   1.0000   22.5000
omega____ theta____ kappa____ phi______ frames
    -       22.3432   57.0000  -90.0000 81

#__ type_ start__ end____ width___ exp.time_
  8 omega  -93.00  -41.00   1.0000   22.5000
omega____ theta____ kappa____ phi______ frames
    -      -22.4994  179.0000  120.0000 52
;
_diffrn_measurement_device 'four-circle diffractometer'
_diffrn_measurement_device_type 'Xcalibur, Sapphire3'
_diffrn_measurement_method '\w scans'
_diffrn_orient_matrix_UB_11 -0.0189615000
_diffrn_orient_matrix_UB_12 -0.0381567000
_diffrn_orient_matrix_UB_13 -0.0166015000
_diffrn_orient_matrix_UB_21 0.0147704000
_diffrn_orient_matrix_UB_22 -0.0134137000
_diffrn_orient_matrix_UB_23 0.0471287000
_diffrn_orient_matrix_UB_31 -0.0744989000
_diffrn_orient_matrix_UB_32 0.0070501000
_diffrn_orient_matrix_UB_33 -0.0002244000
_diffrn_radiation_monochromator graphite
_diffrn_radiation_probe x-ray
_diffrn_radiation_type MoK\a
_diffrn_radiation_wavelength 0.71073
_diffrn_reflns_av_R_equivalents 0.0854
_diffrn_reflns_av_unetI/netI 0.0772
_diffrn_reflns_Laue_measured_fraction_full 0.996
_diffrn_reflns_Laue_measured_fraction_max 0.912
_diffrn_reflns_limit_h_max 14
_diffrn_reflns_limit_h_min -14
_diffrn_reflns_limit_k_max 25
_diffrn_reflns_limit_k_min -26
_diffrn_reflns_limit_l_max 21
_diffrn_reflns_limit_l_min -21
_diffrn_reflns_number 43795
_diffrn_reflns_point_group_measured_fraction_full 0.996
_diffrn_reflns_point_group_measured_fraction_max 0.912
_diffrn_reflns_theta_full 25.242
_diffrn_reflns_theta_max 32.970
_diffrn_reflns_theta_min 4.192
_diffrn_source 'Enhance (Mo) X-ray Source'
_exptl_absorpt_coefficient_mu 1.683
_exptl_absorpt_correction_T_max 1.00000
_exptl_absorpt_correction_T_min 0.85983
_exptl_absorpt_correction_type multi-scan
_exptl_absorpt_process_details
;
CrysAlisPro, Agilent Technologies,
Version 1.171.37.35 (release 13-08-2014 CrysAlis171 .NET)
(compiled Aug 13 2014,18:06:01)
Empirical absorption correction using spherical harmonics,
 implemented in SCALE3 ABSPACK scaling algorithm.
;
_exptl_crystal_colour orange
_exptl_crystal_colour_primary orange
_exptl_crystal_density_diffrn 2.233
_exptl_crystal_description prism
_exptl_crystal_F_000 1508
_exptl_crystal_preparation 'Slow hydrolysis of acetonitrile solution of L4pynaf and MoO2(acac)2.'
_exptl_crystal_recrystallization_method 'Same as preparation'
_exptl_crystal_size_max 0.1
_exptl_crystal_size_mid 0.1
_exptl_crystal_size_min 0.05
_refine_diff_density_max 0.842
_refine_diff_density_min -0.949
_refine_diff_density_rms 0.178
_refine_ls_extinction_method none
_refine_ls_goodness_of_fit_ref 1.042
_refine_ls_hydrogen_treatment mixed
_refine_ls_matrix_type full
_refine_ls_number_parameters 352
_refine_ls_number_reflns 7902
_refine_ls_number_restraints 4
_refine_ls_restrained_S_all 1.043
_refine_ls_R_factor_all 0.0920
_refine_ls_R_factor_gt 0.0476
_refine_ls_shift/su_max 0.001
_refine_ls_shift/su_mean 0.000
_refine_ls_structure_factor_coef Fsqd
_refine_ls_weighting_details 'w=1/[\s^2^(Fo^2^)+(0.0355P)^2^+0.6409P] where P=(Fo^2^+2Fc^2^)/3'
_refine_ls_weighting_scheme calc
_refine_ls_wR_factor_gt 0.0852
_refine_ls_wR_factor_ref 0.1005
_reflns_Friedel_coverage 0.000
_reflns_number_gt 5336
_reflns_number_total 7902
_reflns_threshold_expression 'I > 2\s(I)'
_cod_data_source_file d0nj03106b2.cif
_cod_data_source_block (H3L4pynaf)2Mo6O19
_cod_depositor_comments
;Adding full bibliography for 7059802--7059812.cif.

 Adding full bibliography for 7059802--7059812.cif.
;
_cod_database_code 7059812
_shelx_shelxl_version_number 2018/3
_chemical_oxdiff_formula Mo
_chemical_oxdiff_usercomment 4pynaf+MoO2(acac)2-acn-presuseno
_shelx_space_group_comment
;
The symmetry employed for this shelxl refinement is uniquely defined
by the following loop, which should always be used as a source of
symmetry information in preference to the above space-group names.
They are only intended as comments.
;
_shelx_estimated_absorpt_t_max 0.921
_shelx_estimated_absorpt_t_min 0.850
_reflns_odcompleteness_completeness 99.68
_reflns_odcompleteness_iscentric 1
_reflns_odcompleteness_theta 30.44
_olex2_refinement_description
;
1. Fixed Uiso
 At 1.2 times of:
  All C(H) groups, All C(H,H,H,H,H) groups
2. Restrained distances
 O1-H1
 0.82 with sigma of 0.02
 N2-H2 = N3-H3 = N5-H5
 0.88 with sigma of 0.02
3.a Aromatic/amide H refined with riding coordinates:
 C7(H7), C9(H9), C3(H3A), C4(H4), C11(H11), C18(H18), C12(H12), C13(H13),
 C17(H17), C15(H15), C16(H16), C14(H14)
;
_olex2_exptl_crystal_mounting_method 'Glass fiber/shellac'
_olex2_submission_special_instructions 'No special instructions were received'

loop_
_space_group_symop_operation_xyz
'x, y, z'
'-x, y+1/2, -z+1/2'
'-x, -y, -z'
'x, -y-1/2, z-1/2'

loop_
_atom_site_label
_atom_site_type_symbol
_atom_site_fract_x
_atom_site_fract_y
_atom_site_fract_z
_atom_site_U_iso_or_equiv
_atom_site_adp_type
_atom_site_occupancy
_atom_site_site_symmetry_order
_atom_site_calc_flag
_atom_site_refinement_flags_posn
_atom_site_refinement_flags_adp
_atom_site_refinement_flags_occupancy
_atom_site_disorder_assembly
_atom_site_disorder_group
Mo3 Mo 0.86422(4) -0.05081(2) 0.35578(2) 0.02021(9) Uani 1 1 d . . . . .
Mo1 Mo 0.98569(4) 0.12132(2) 0.43331(2) 0.02023(9) Uani 1 1 d . . . . .
Mo2 Mo 1.21832(4) -0.02245(2) 0.45767(3) 0.02140(9) Uani 1 1 d . . . . .
O12 O 1.000000 0.000000 0.500000 0.0171(7) Uani 1 2 d S T P . .
O11 O 0.9098(3) -0.13823(15) 0.43075(19) 0.0214(6) Uani 1 1 d . . . . .
O10 O 0.7175(3) -0.01912(15) 0.40808(19) 0.0227(6) Uani 1 1 d . . . . .
O6 O 0.8095(3) 0.11695(15) 0.4770(2) 0.0232(6) Uani 1 1 d . . . . .
O8 O 1.0789(3) -0.05475(15) 0.35128(19) 0.0225(6) Uani 1 1 d . . . . .
O9 O 0.8955(3) 0.06046(15) 0.32932(19) 0.0227(6) Uani 1 1 d . . . . .
O7 O 1.1767(3) 0.08402(15) 0.42563(19) 0.0221(6) Uani 1 1 d . . . . .
O1 O 0.8039(3) 0.51906(17) 0.5250(2) 0.0297(7) Uani 1 1 d D . . . .
O5 O 0.7735(3) -0.08511(17) 0.2481(2) 0.0292(7) Uani 1 1 d . . . . .
O3 O 0.9822(3) 0.21158(16) 0.3895(2) 0.0282(7) Uani 1 1 d . . . . .
O2 O 0.7661(3) 0.31870(16) 0.4769(2) 0.0278(7) Uani 1 1 d . . . . .
O4 O 1.3796(3) -0.03683(17) 0.4311(2) 0.0310(7) Uani 1 1 d . . . . .
N4 N 0.4536(3) 0.22917(19) 0.3366(2) 0.0207(7) Uani 1 1 d . . . . .
N2 N 0.5535(4) 0.37031(19) 0.3840(3) 0.0244(7) Uani 1 1 d D . . . .
N3 N 0.5902(3) 0.23783(19) 0.3957(2) 0.0211(7) Uani 1 1 d D . . . .
N1 N 0.6056(4) 0.44259(19) 0.4137(2) 0.0235(7) Uani 1 1 d . . . . .
N5 N -0.0092(4) 0.1302(2) 0.1238(3) 0.0284(8) Uani 1 1 d D . . . .
C8 C 0.6435(4) 0.3104(2) 0.4220(3) 0.0210(8) Uani 1 1 d . . . . .
C7 C 0.5249(4) 0.5028(2) 0.3899(3) 0.0229(8) Uani 1 1 d . . . . .
H7 H 0.429935 0.498608 0.350371 0.027 Uiso 1 1 calc R . . . .
C9 C 0.4058(4) 0.1603(2) 0.3160(3) 0.0196(8) Uani 1 1 d . . . . .
H9 H 0.462007 0.117654 0.342453 0.024 Uiso 1 1 calc R . . . .
C1 C 0.5840(4) 0.5777(2) 0.4256(3) 0.0211(8) Uani 1 1 d . . . . .
C2 C 0.7205(4) 0.5821(2) 0.4936(3) 0.0223(8) Uani 1 1 d . . . . .
C3 C 0.7792(4) 0.6539(2) 0.5314(3) 0.0240(9) Uani 1 1 d . . . . .
H3A H 0.868944 0.655567 0.577136 0.029 Uiso 1 1 calc R . . . .
C10 C 0.2600(4) 0.1503(2) 0.2495(3) 0.0189(8) Uani 1 1 d . . . . .
C4 C 0.7051(4) 0.7205(2) 0.5013(3) 0.0238(8) Uani 1 1 d . . . . .
H4 H 0.745086 0.767350 0.526978 0.029 Uiso 1 1 calc R . . . .
C11 C 0.2043(4) 0.0765(2) 0.2233(3) 0.0224(8) Uani 1 1 d . . . . .
H11 H 0.259709 0.033337 0.248531 0.027 Uiso 1 1 calc R . . . .
C18 C 0.3655(4) 0.6500(2) 0.3268(3) 0.0251(9) Uani 1 1 d . . . . .
H18 H 0.320381 0.603988 0.301977 0.030 Uiso 1 1 calc R . . . .
C12 C 0.0689(4) 0.0669(2) 0.1607(3) 0.0254(9) Uani 1 1 d . . . . .
H12 H 0.031463 0.017595 0.143882 0.030 Uiso 1 1 calc R . . . .
C13 C 0.0403(4) 0.2022(2) 0.1470(3) 0.0290(10) Uani 1 1 d . . . . .
H13 H -0.016181 0.244472 0.119720 0.035 Uiso 1 1 calc R . . . .
C6 C 0.5049(4) 0.6483(2) 0.3944(3) 0.0201(8) Uani 1 1 d . . . . .
C5 C 0.5683(4) 0.7203(2) 0.4315(3) 0.0212(8) Uani 1 1 d . . . . .
C17 C 0.2966(5) 0.7197(3) 0.2980(3) 0.0294(10) Uani 1 1 d . . . . .
H17 H 0.205453 0.719831 0.253587 0.035 Uiso 1 1 calc R . . . .
C15 C 0.4949(4) 0.7903(2) 0.3986(3) 0.0271(9) Uani 1 1 d . . . . .
H15 H 0.538381 0.837219 0.421350 0.033 Uiso 1 1 calc R . . . .
C16 C 0.3605(5) 0.7897(3) 0.3337(3) 0.0312(10) Uani 1 1 d . . . . .
H16 H 0.311946 0.836047 0.313606 0.037 Uiso 1 1 calc R . . . .
C14 C 0.1736(4) 0.2136(2) 0.2107(3) 0.0264(9) Uani 1 1 d . . . . .
H14 H 0.206466 0.263536 0.228156 0.032 Uiso 1 1 calc R . . . .
H5 H -0.088(3) 0.126(3) 0.080(2) 0.032 Uiso 1 1 d DR . . . .
H3 H 0.639(4) 0.1994(19) 0.429(3) 0.032 Uiso 1 1 d DR . . . .
H2 H 0.466(3) 0.360(2) 0.352(3) 0.032 Uiso 1 1 d DR . . . .
H1 H 0.765(5) 0.4805(17) 0.502(3) 0.032 Uiso 1 1 d DR . . . .

loop_
_atom_site_aniso_label
_atom_site_aniso_U_11
_atom_site_aniso_U_22
_atom_site_aniso_U_33
_atom_site_aniso_U_23
_atom_site_aniso_U_13
_atom_site_aniso_U_12
Mo3 0.02034(17) 0.01902(16) 0.01880(17) -0.00189(13) 0.00077(13) -0.00113(13)
Mo1 0.01970(17) 0.01617(16) 0.02251(18) 0.00137(13) 0.00144(13) -0.00065(12)
Mo2 0.01665(16) 0.02176(17) 0.02610(19) -0.00166(14) 0.00616(13) 0.00069(13)
O12 0.0164(17) 0.0161(17) 0.0176(19) 0.0028(15) 0.0019(14) -0.0012(14)
O11 0.0208(14) 0.0189(13) 0.0227(14) -0.0007(11) 0.0027(11) -0.0022(10)
O10 0.0167(13) 0.0226(14) 0.0257(15) -0.0016(12) 0.0003(11) 0.0004(10)
O6 0.0191(13) 0.0203(14) 0.0270(15) -0.0002(12) 0.0002(11) 0.0036(10)
O8 0.0241(14) 0.0230(14) 0.0220(14) -0.0046(12) 0.0090(12) -0.0009(11)
O9 0.0232(14) 0.0221(14) 0.0199(14) 0.0028(11) 0.0002(11) -0.0017(11)
O7 0.0217(14) 0.0216(14) 0.0248(15) 0.0003(12) 0.0092(12) -0.0048(11)
O1 0.0265(16) 0.0222(15) 0.0348(18) -0.0019(14) -0.0020(13) 0.0043(12)
O5 0.0322(16) 0.0271(16) 0.0240(16) -0.0038(13) -0.0005(13) -0.0015(12)
O3 0.0309(16) 0.0202(14) 0.0294(16) 0.0049(13) 0.0005(13) -0.0021(12)
O2 0.0201(14) 0.0270(15) 0.0322(17) -0.0075(13) 0.0000(12) 0.0005(11)
O4 0.0215(14) 0.0341(17) 0.0405(19) -0.0073(14) 0.0136(13) -0.0002(12)
N4 0.0181(16) 0.0250(17) 0.0181(17) -0.0004(14) 0.0031(13) -0.0009(13)
N2 0.0216(17) 0.0184(17) 0.031(2) -0.0034(15) 0.0021(15) -0.0016(13)
N3 0.0177(16) 0.0182(16) 0.0239(18) -0.0013(14) -0.0008(13) 0.0008(12)
N1 0.0250(17) 0.0184(16) 0.0278(19) -0.0045(14) 0.0081(14) -0.0036(13)
N5 0.0177(17) 0.038(2) 0.026(2) 0.0051(17) 0.0001(14) -0.0074(15)
C8 0.0202(19) 0.0227(19) 0.021(2) -0.0033(16) 0.0070(16) -0.0005(15)
C7 0.024(2) 0.024(2) 0.021(2) -0.0010(16) 0.0073(16) -0.0025(16)
C9 0.0182(18) 0.0199(19) 0.0198(19) -0.0003(15) 0.0035(15) 0.0014(14)
C1 0.0207(19) 0.0213(19) 0.022(2) -0.0043(16) 0.0077(16) -0.0024(15)
C2 0.023(2) 0.021(2) 0.023(2) -0.0012(16) 0.0061(16) 0.0015(15)
C3 0.0168(19) 0.029(2) 0.026(2) -0.0011(18) 0.0043(16) -0.0029(16)
C10 0.0180(18) 0.0214(19) 0.0189(19) 0.0006(15) 0.0075(15) -0.0028(14)
C4 0.022(2) 0.026(2) 0.023(2) -0.0040(17) 0.0049(16) -0.0064(16)
C11 0.023(2) 0.024(2) 0.021(2) 0.0029(16) 0.0065(16) 0.0022(15)
C18 0.022(2) 0.031(2) 0.023(2) -0.0051(18) 0.0075(17) -0.0030(16)
C12 0.027(2) 0.025(2) 0.022(2) 0.0007(17) 0.0043(17) -0.0055(16)
C13 0.022(2) 0.028(2) 0.033(2) 0.0102(19) 0.0025(18) 0.0013(17)
C6 0.0214(19) 0.0238(19) 0.0180(19) 0.0010(16) 0.0104(15) 0.0028(15)
C5 0.0224(19) 0.0213(19) 0.022(2) -0.0014(16) 0.0095(16) 0.0000(15)
C17 0.024(2) 0.038(3) 0.025(2) -0.0010(19) 0.0044(17) 0.0039(18)
C15 0.031(2) 0.023(2) 0.029(2) -0.0019(18) 0.0098(18) 0.0003(17)
C16 0.033(2) 0.030(2) 0.032(2) 0.0000(19) 0.0107(19) 0.0100(18)
C14 0.024(2) 0.023(2) 0.031(2) 0.0052(18) 0.0061(17) -0.0024(16)

loop_
_atom_type_symbol
_atom_type_description
_atom_type_scat_dispersion_real
_atom_type_scat_dispersion_imag
_atom_type_scat_source
C C 0.0033 0.0016 'International Tables Vol C Tables 4.2.6.8 and 6.1.1.4'
H H 0.0000 0.0000 'International Tables Vol C Tables 4.2.6.8 and 6.1.1.4'
Mo Mo -1.6832 0.6857 'International Tables Vol C Tables 4.2.6.8 and 6.1.1.4'
N N 0.0061 0.0033 'International Tables Vol C Tables 4.2.6.8 and 6.1.1.4'
O O 0.0106 0.0060 'International Tables Vol C Tables 4.2.6.8 and 6.1.1.4'

loop_
_geom_angle_atom_site_label_1
_geom_angle_atom_site_label_2
_geom_angle_atom_site_label_3
_geom_angle
_geom_angle_site_symmetry_1
_geom_angle_site_symmetry_3
_geom_angle_publ_flag
O11 Mo3 O12 77.33(8) . . ?
O11 Mo3 O8 85.21(11) . . ?
O11 Mo3 O9 151.33(11) . . ?
O10 Mo3 O12 78.30(8) . . ?
O10 Mo3 O11 94.32(12) . . ?
O10 Mo3 O8 152.29(11) . . ?
O10 Mo3 O9 87.67(12) . . ?
O8 Mo3 O12 74.57(7) . . ?
O9 Mo3 O12 75.08(8) . . ?
O9 Mo3 O8 80.11(11) . . ?
O5 Mo3 O12 176.46(10) . . ?
O5 Mo3 O11 104.58(13) . . ?
O5 Mo3 O10 104.39(13) . . ?
O5 Mo3 O8 102.51(12) . . ?
O5 Mo3 O9 102.58(13) . . ?
O11 Mo1 O12 75.48(7) 3_756 . ?
O6 Mo1 O12 77.38(8) . . ?
O6 Mo1 O11 84.90(11) . 3_756 ?
O6 Mo1 O7 153.58(11) . . ?
O9 Mo1 O12 78.42(8) . . ?
O9 Mo1 O11 153.88(11) . 3_756 ?
O9 Mo1 O6 90.41(12) . . ?
O9 Mo1 O7 89.54(12) . . ?
O7 Mo1 O12 76.74(8) . . ?
O7 Mo1 O11 83.61(11) . 3_756 ?
O3 Mo1 O12 176.98(10) . . ?
O3 Mo1 O11 101.64(12) . 3_756 ?
O3 Mo1 O6 103.41(13) . . ?
O3 Mo1 O9 104.44(13) . . ?
O3 Mo1 O7 102.18(12) . . ?
O10 Mo2 O12 74.84(7) 3_756 . ?
O6 Mo2 O12 76.45(8) 3_756 . ?
O6 Mo2 O10 82.01(11) 3_756 3_756 ?
O8 Mo2 O12 78.38(8) . . ?
O8 Mo2 O10 153.19(11) . 3_756 ?
O8 Mo2 O6 90.43(11) . 3_756 ?
O8 Mo2 O7 91.63(12) . . ?
O7 Mo2 O12 76.60(8) . . ?
O7 Mo2 O10 83.63(11) . 3_756 ?
O7 Mo2 O6 151.95(11) . 3_756 ?
O4 Mo2 O12 177.69(11) . . ?
O4 Mo2 O10 102.88(13) . 3_756 ?
O4 Mo2 O6 103.72(13) . 3_756 ?
O4 Mo2 O8 103.91(13) . . ?
O4 Mo2 O7 102.91(13) . . ?
Mo3 O12 Mo3 180.0 3_756 . ?
Mo1 O12 Mo3 89.915(12) 3_756 3_756 ?
Mo1 O12 Mo3 90.086(12) 3_756 . ?
Mo1 O12 Mo3 90.086(12) . 3_756 ?
Mo1 O12 Mo3 89.914(12) . . ?
Mo1 O12 Mo1 180.0 . 3_756 ?
Mo1 O12 Mo2 89.697(12) 3_756 3_756 ?
Mo1 O12 Mo2 90.304(12) . 3_756 ?
Mo1 O12 Mo2 90.305(12) 3_756 . ?
Mo1 O12 Mo2 89.694(12) . . ?
Mo2 O12 Mo3 90.177(12) 3_756 3_756 ?
Mo2 O12 Mo3 90.177(13) . . ?
Mo2 O12 Mo3 89.823(13) . 3_756 ?
Mo2 O12 Mo3 89.823(13) 3_756 . ?
Mo2 O12 Mo2 180.0 . 3_756 ?
Mo3 O11 Mo1 116.81(13) . 3_756 ?
Mo3 O10 Mo2 116.73(12) . 3_756 ?
Mo1 O6 Mo2 115.84(13) . 3_756 ?
Mo2 O8 Mo3 116.79(13) . . ?
Mo1 O9 Mo3 116.16(13) . . ?
Mo2 O7 Mo1 115.98(13) . . ?
C9 N4 N3 117.9(3) . . ?
C8 N2 N1 115.6(3) . . ?
N4 N3 C8 119.8(3) . . ?
C7 N1 N2 121.1(3) . . ?
C13 N5 C12 122.3(3) . . ?
O2 C8 N2 123.7(4) . . ?
O2 C8 N3 120.2(4) . . ?
N2 C8 N3 116.1(3) . . ?
N1 C7 C1 118.9(4) . . ?
N4 C9 C10 118.3(3) . . ?
C2 C1 C7 119.8(4) . . ?
C2 C1 C6 118.6(3) . . ?
C6 C1 C7 121.6(4) . . ?
O1 C2 C1 122.5(4) . . ?
O1 C2 C3 116.3(3) . . ?
C1 C2 C3 121.2(4) . . ?
C4 C3 C2 120.2(4) . . ?
C11 C10 C9 120.5(3) . . ?
C14 C10 C9 121.5(3) . . ?
C14 C10 C11 118.0(3) . . ?
C3 C4 C5 121.6(4) . . ?
C12 C11 C10 120.8(4) . . ?
C17 C18 C6 120.3(4) . . ?
N5 C12 C11 118.8(4) . . ?
N5 C13 C14 120.2(4) . . ?
C18 C6 C1 123.0(4) . . ?
C18 C6 C5 117.7(4) . . ?
C5 C6 C1 119.3(3) . . ?
C4 C5 C6 119.1(4) . . ?
C15 C5 C4 120.9(4) . . ?
C15 C5 C6 119.9(4) . . ?
C18 C17 C16 121.5(4) . . ?
C16 C15 C5 120.7(4) . . ?
C15 C16 C17 119.8(4) . . ?
C13 C14 C10 119.9(4) . . ?

loop_
_geom_bond_atom_site_label_1
_geom_bond_atom_site_label_2
_geom_bond_distance
_geom_bond_site_symmetry_2
_geom_bond_publ_flag
Mo3 O12 2.3402(3) . ?
Mo3 O11 1.853(3) . ?
Mo3 O10 1.829(3) . ?
Mo3 O8 2.035(3) . ?
Mo3 O9 1.999(3) . ?
Mo3 O5 1.697(3) . ?
Mo1 O12 2.3037(3) . ?
Mo1 O11 2.004(3) 3_756 ?
Mo1 O6 1.927(3) . ?
Mo1 O9 1.866(3) . ?
Mo1 O7 1.936(3) . ?
Mo1 O3 1.685(3) . ?
Mo2 O12 2.3261(3) . ?
Mo2 O10 2.038(3) 3_756 ?
Mo2 O6 1.947(3) 3_756 ?
Mo2 O8 1.844(3) . ?
Mo2 O7 1.914(3) . ?
Mo2 O4 1.679(3) . ?
O1 C2 1.351(5) . ?
O2 C8 1.229(4) . ?
N4 N3 1.355(4) . ?
N4 C9 1.280(5) . ?
N2 N1 1.370(4) . ?
N2 C8 1.360(5) . ?
N3 C8 1.368(5) . ?
N1 C7 1.281(5) . ?
N5 C12 1.350(5) . ?
N5 C13 1.340(5) . ?
C7 C1 1.451(5) . ?
C9 C10 1.468(5) . ?
C1 C2 1.406(5) . ?
C1 C6 1.440(5) . ?
C2 C3 1.411(5) . ?
C3 C4 1.358(5) . ?
C10 C11 1.394(5) . ?
C10 C14 1.391(5) . ?
C4 C5 1.418(5) . ?
C11 C12 1.370(5) . ?
C18 C6 1.421(5) . ?
C18 C17 1.379(6) . ?
C13 C14 1.366(5) . ?
C6 C5 1.425(5) . ?
C5 C15 1.412(5) . ?
C17 C16 1.392(6) . ?
C15 C16 1.367(6) . ?
